data_7119292
loop_
_publ_author_name
'Sakhaei, Zeinab'
'Kundu, Subrata'
'Donnelly, Jane M.'
'Bertke, Jeffery A.'
'Kim, William Y.'
'Warren, Timothy H.'

_publ_section_title
;
 Nitric oxide release via oxygen atom transfer from nitrite at copper(ii).
;
_journal_issue 3
_journal_name_full 'Chemical communications (Cambridge, England)'
_journal_page_first 549
_journal_page_last 552
_journal_paper_doi 10.1039/c6cc08745k
_journal_volume 53
_journal_year 2017
_chemical_formula_sum 'C83 H96 Cu2 F12 N6'
_chemical_formula_weight 1532.73
_chemical_name_common '[iPr2NNF6]Cu-CNAr'
_chemical_name_systematic
;
 ?
;
_space_group_crystal_system monoclinic
_space_group_IT_number 15
_space_group_name_Hall '-C 2yc'
_space_group_name_H-M_alt 'C 1 2/c 1'
_symmetry_space_group_name_Hall '-C 2yc'
_symmetry_space_group_name_H-M 'C 1 2/c 1'
_atom_sites_solution_hydrogens geom
_audit_creation_method SHELXL-2013
_audit_update_record
;
2016-10-25 deposited with the CCDC.
2016-12-05 downloaded from the CCDC.
;
_cell_angle_alpha 90
_cell_angle_beta 107.7020(10)
_cell_angle_gamma 90
_cell_formula_units_Z 8
_cell_length_a 28.6867(15)
_cell_length_b 15.4462(8)
_cell_length_c 37.041(3)
_cell_measurement_reflns_used 9804
_cell_measurement_temperature 100(2)
_cell_measurement_theta_max 26.832
_cell_measurement_theta_min 2.465
_cell_volume 15635.7(17)
_computing_cell_refinement 'Bruker APEXII'
_computing_data_collection 'Bruker APEXII'
_computing_data_reduction 'Bruker APEXII'
_computing_molecular_graphics 'ORTEP-3 for Windows; Ferrugia L J (1997), J. Appl. Cryst. 30, 565'
_computing_publication_material 'Bruker SHELXTL'
_computing_structure_refinement 'SHELXL-97 (Sheldrick, 1997)'
_computing_structure_solution 'SHELXS-97 (Sheldrick, 1990)'
_diffrn_ambient_temperature 100(2)
_diffrn_measured_fraction_theta_full 0.971
_diffrn_measured_fraction_theta_max 0.999
_diffrn_measurement_device_type 'Bruker Kappa / Apex II CCD'
_diffrn_radiation_type MoK\a
_diffrn_radiation_wavelength 0.71073
_diffrn_reflns_av_R_equivalents 0.0350
_diffrn_reflns_av_unetI/netI 0.0267
_diffrn_reflns_Laue_measured_fraction_full 0.971
_diffrn_reflns_Laue_measured_fraction_max 0.999
_diffrn_reflns_limit_h_max 34
_diffrn_reflns_limit_h_min -34
_diffrn_reflns_limit_k_max 18
_diffrn_reflns_limit_k_min -18
_diffrn_reflns_limit_l_max 44
_diffrn_reflns_limit_l_min -44
_diffrn_reflns_number 82465
_diffrn_reflns_point_group_measured_fraction_full 0.971
_diffrn_reflns_point_group_measured_fraction_max 0.999
_diffrn_reflns_theta_full 25.242
_diffrn_reflns_theta_max 24.998
_diffrn_reflns_theta_min 2.123
_exptl_absorpt_coefficient_mu 0.620
_exptl_absorpt_correction_T_max 0.7455
_exptl_absorpt_correction_T_min 0.6789
_exptl_absorpt_correction_type multi-scan
_exptl_absorpt_process_details 'SADABS based on Blessing's method; Blessing, Acta Cryst. (1995) A51 33-38'
_exptl_crystal_colour Orange
_exptl_crystal_density_diffrn 1.302
_exptl_crystal_description block
_exptl_crystal_F_000 6416
_exptl_crystal_size_max 0.33
_exptl_crystal_size_mid 0.22
_exptl_crystal_size_min 0.11
_refine_diff_density_max 0.482
_refine_diff_density_min -0.457
_refine_diff_density_rms 0.048
_refine_ls_extinction_method none
_refine_ls_goodness_of_fit_ref 1.033
_refine_ls_hydrogen_treatment constr
_refine_ls_matrix_type full
_refine_ls_number_parameters 1014
_refine_ls_number_reflns 13765
_refine_ls_number_restraints 237
_refine_ls_restrained_S_all 1.030
_refine_ls_R_factor_all 0.0436
_refine_ls_R_factor_gt 0.0318
_refine_ls_shift/su_max 0.002
_refine_ls_shift/su_mean 0.000
_refine_ls_structure_factor_coef Fsqd
_refine_ls_weighting_details 'w=1/[\s^2^(Fo^2^)+(0.0337P)^2^+20.4456P] where P=(Fo^2^+2Fc^2^)/3'
_refine_ls_weighting_scheme calc
_refine_ls_wR_factor_gt 0.0744
_refine_ls_wR_factor_ref 0.0781
_reflns_Friedel_coverage 0.000
_reflns_number_gt 11518
_reflns_number_total 13765
_reflns_threshold_expression 'I > 2\s(I)'
_cod_data_source_file c6cc08745k2.cif
_cod_data_source_block iPr2NNF6Cu-CNAr
_cod_original_cell_volume 15635.6(16)
_cod_database_code 7119292
_shelx_space_group_comment
;
The symmetry employed for this shelxl refinement is uniquely defined
by the following loop, which should always be used as a source of
symmetry information in preference to the above space-group names.
They are only intended as comments.
;
_shelxl_version_number 2013-4

loop_
_space_group_symop_operation_xyz
'x, y, z'
'-x, y, -z+1/2'
'x+1/2, y+1/2, z'
'-x+1/2, y+1/2, -z+1/2'
'-x, -y, -z'
'x, -y, z-1/2'
'-x+1/2, -y+1/2, -z'
'x+1/2, -y+1/2, z-1/2'

loop_
_atom_site_label
_atom_site_type_symbol
_atom_site_fract_x
_atom_site_fract_y
_atom_site_fract_z
_atom_site_U_iso_or_equiv
_atom_site_adp_type
_atom_site_occupancy
_atom_site_site_symmetry_order
_atom_site_calc_flag
_atom_site_refinement_flags_posn
_atom_site_refinement_flags_adp
_atom_site_refinement_flags_occupancy
_atom_site_disorder_assembly
_atom_site_disorder_group
Cu1A Cu -0.04359(2) 0.34184(2) 0.08975(2) 0.01599(6) Uani 1 1 d . . . . .
Cu1B Cu 0.32358(2) 0.33681(2) 0.22605(2) 0.01462(6) Uani 1 1 d . . . . .
F1A F 0.02477(4) 0.61824(7) 0.07803(4) 0.0371(3) Uani 1 1 d . . . . .
F1B F 0.20469(4) 0.24549(7) 0.28446(3) 0.0224(2) Uani 1 1 d . . . . .
F2A F 0.00587(5) 0.63178(8) 0.12947(4) 0.0432(3) Uani 1 1 d . . . . .
F2B F 0.17207(4) 0.36271(7) 0.25721(3) 0.0217(2) Uani 1 1 d . . . . .
F3A F -0.04148(4) 0.68114(7) 0.07745(4) 0.0338(3) Uani 1 1 d . . . . .
F3B F 0.14952(4) 0.24067(7) 0.23033(3) 0.0241(3) Uani 1 1 d . . . . .
F4A F -0.18161(4) 0.57292(8) 0.03412(4) 0.0419(3) Uani 1 1 d . . . . .
F4B F 0.17271(4) 0.19600(8) 0.12567(3) 0.0304(3) Uani 1 1 d . . . . .
F5A F -0.20664(4) 0.45615(8) 0.05269(4) 0.0374(3) Uani 1 1 d . . . . .
F5B F 0.21120(4) 0.28847(7) 0.10262(3) 0.0252(3) Uani 1 1 d . . . . .
F6A F -0.18819(4) 0.45810(9) 0.00091(3) 0.0379(3) Uani 1 1 d . . . . .
F6B F 0.24187(4) 0.16223(7) 0.11934(3) 0.0268(3) Uani 1 1 d . . . . .
N1A N -0.01325(5) 0.45527(10) 0.09707(4) 0.0146(3) Uani 1 1 d . . . . .
N1B N 0.27160(5) 0.32501(9) 0.25000(4) 0.0136(3) Uani 1 1 d . . . . .
N2A N -0.11060(5) 0.37993(10) 0.06448(4) 0.0158(3) Uani 1 1 d . . . . .
N2B N 0.28851(5) 0.29152(9) 0.17626(4) 0.0131(3) Uani 1 1 d . . . . .
N3A N -0.01368(6) 0.15628(10) 0.10023(5) 0.0207(4) Uani 1 1 d . . . . .
N3B N 0.42119(6) 0.41566(11) 0.26439(5) 0.0220(4) Uani 1 1 d . . . . .
C1A C -0.03855(7) 0.52666(12) 0.08567(5) 0.0163(4) Uani 1 1 d . . . . .
C1B C 0.22889(6) 0.29097(11) 0.23140(5) 0.0140(4) Uani 1 1 d . . . . .
C2A C -0.08889(7) 0.53122(12) 0.06770(5) 0.0166(4) Uani 1 1 d . . . . .
H2 H -0.1023 0.5875 0.0616 0.020 Uiso 1 1 calc R U . . .
C2B C 0.21588(6) 0.25872(11) 0.19419(5) 0.0144(4) Uani 1 1 d . . . . .
H2BA H 0.1847 0.2317 0.1851 0.017 Uiso 1 1 calc R U . . .
C3A C -0.12190(6) 0.46186(12) 0.05769(5) 0.0166(4) Uani 1 1 d . . . . .
C3B C 0.24358(6) 0.26178(11) 0.16890(5) 0.0143(4) Uani 1 1 d . . . . .
C4A C -0.01234(7) 0.61429(12) 0.09261(6) 0.0230(4) Uani 1 1 d . . . . .
C4B C 0.18894(7) 0.28521(12) 0.25082(5) 0.0175(4) Uani 1 1 d . . . . .
C5A C -0.17456(7) 0.48749(13) 0.03656(6) 0.0253(5) Uani 1 1 d . . . . .
C5B C 0.21721(7) 0.22720(12) 0.12907(5) 0.0185(4) Uani 1 1 d . . . . .
C6A C 0.03887(6) 0.45483(11) 0.11535(5) 0.0158(4) Uani 1 1 d . . . . .
C6B C 0.27999(6) 0.36760(11) 0.28609(5) 0.0143(4) Uani 1 1 d . . . . .
C7A C 0.07029(7) 0.44416(11) 0.09327(5) 0.0173(4) Uani 1 1 d . . . . .
C7B C 0.26553(6) 0.45394(11) 0.28659(5) 0.0156(4) Uani 1 1 d . . . . .
C8A C 0.12026(7) 0.43724(12) 0.11189(6) 0.0242(4) Uani 1 1 d . . . . .
H20 H 0.1423 0.4304 0.0975 0.029 Uiso 1 1 calc R U . . .
C8B C 0.27806(7) 0.49715(12) 0.32121(5) 0.0199(4) Uani 1 1 d . . . . .
H71 H 0.2686 0.5559 0.3220 0.024 Uiso 1 1 calc R U . . .
C9A C 0.13830(7) 0.44016(14) 0.15077(6) 0.0295(5) Uani 1 1 d . . . . .
H21 H 0.1725 0.4361 0.1629 0.035 Uiso 1 1 calc R U . . .
C9B C 0.30387(7) 0.45644(13) 0.35432(5) 0.0213(4) Uani 1 1 d . . . . .
H70 H 0.3120 0.4869 0.3777 0.026 Uiso 1 1 calc R U . . .
C10A C 0.10682(8) 0.44891(14) 0.17207(6) 0.0315(5) Uani 1 1 d . . . . .
H22 H 0.1196 0.4503 0.1989 0.038 Uiso 1 1 calc R U . . .
C10B C 0.31780(7) 0.37116(12) 0.35333(5) 0.0193(4) Uani 1 1 d . . . . .
H69 H 0.3356 0.3434 0.3763 0.023 Uiso 1 1 calc R U . . .
C11A C 0.05637(7) 0.45579(13) 0.15484(5) 0.0238(4) Uani 1 1 d . . . . .
C11B C 0.30645(6) 0.32491(12) 0.31959(5) 0.0164(4) Uani 1 1 d . . . . .
C12A C -0.14542(6) 0.30984(12) 0.05336(5) 0.0179(4) Uani 1 1 d . . . . .
C12B C 0.31324(6) 0.29462(12) 0.14756(5) 0.0144(4) Uani 1 1 d . . . . .
C13A C -0.16793(7) 0.27882(12) 0.07948(6) 0.0203(4) Uani 1 1 d . . . . .
C13B C 0.34351(7) 0.22492(12) 0.14465(5) 0.0174(4) Uani 1 1 d . . . . .
C14A C -0.19745(7) 0.20554(13) 0.06956(6) 0.0266(5) Uani 1 1 d . . . . .
H10 H -0.2132 0.1833 0.0868 0.032 Uiso 1 1 calc R U . . .
C14B C 0.36855(7) 0.23078(13) 0.11802(5) 0.0237(4) Uani 1 1 d . . . . .
H46 H 0.3893 0.1845 0.1157 0.028 Uiso 1 1 calc R U . . .
C15A C -0.20424(8) 0.16492(13) 0.03527(6) 0.0300(5) Uani 1 1 d . . . . .
H9 H -0.2247 0.1154 0.0289 0.036 Uiso 1 1 calc R U . . .
C15B C 0.36400(7) 0.30212(14) 0.09493(6) 0.0257(5) Uani 1 1 d . . . . .
H47 H 0.3809 0.3042 0.0765 0.031 Uiso 1 1 calc R U . . .
C16A C -0.18143(8) 0.19589(14) 0.01019(6) 0.0298(5) Uani 1 1 d . . . . .
H8 H -0.1864 0.1672 -0.0134 0.036 Uiso 1 1 calc R U . . .
C16B C 0.33488(7) 0.37047(13) 0.09859(5) 0.0232(4) Uani 1 1 d . . . . .
H48 H 0.3322 0.4198 0.0828 0.028 Uiso 1 1 calc R U . . .
C17A C -0.15131(7) 0.26829(13) 0.01859(5) 0.0232(4) Uani 1 1 d . . . . .
C17B C 0.30925(7) 0.36853(12) 0.12511(5) 0.0180(4) Uani 1 1 d . . . . .
C18A C 0.05133(7) 0.43596(13) 0.05052(5) 0.0228(4) Uani 1 1 d . . . . .
H25 H 0.0160 0.4531 0.0424 0.027 Uiso 1 1 calc R U . . .
C18B C 0.23935(7) 0.50182(12) 0.25023(5) 0.0171(4) Uani 1 1 d . . . . .
H76 H 0.2239 0.4577 0.2305 0.021 Uiso 1 1 calc R U . . .
C19A C 0.07774(9) 0.49511(16) 0.03043(7) 0.0390(6) Uani 1 1 d . . . . .
H51A H 0.0760 0.5549 0.0387 0.059 Uiso 1 1 calc R U . . .
H51B H 0.0622 0.4911 0.0030 0.059 Uiso 1 1 calc R U . . .
H51C H 0.1121 0.4774 0.0366 0.059 Uiso 1 1 calc R U . . .
C19B C 0.19895(7) 0.56164(12) 0.25459(5) 0.0212(4) Uani 1 1 d . . . . .
H77A H 0.1786 0.5303 0.2672 0.032 Uiso 1 1 calc R U . . .
H77B H 0.1787 0.5808 0.2295 0.032 Uiso 1 1 calc R U . . .
H77C H 0.2137 0.6121 0.2698 0.032 Uiso 1 1 calc R U . . .
C20A C 0.05419(10) 0.34207(15) 0.03890(7) 0.0423(6) Uani 1 1 d . . . . .
H24A H 0.0885 0.3239 0.0460 0.063 Uiso 1 1 calc R U . . .
H24B H 0.0396 0.3366 0.0114 0.063 Uiso 1 1 calc R U . . .
H24C H 0.0363 0.3053 0.0518 0.063 Uiso 1 1 calc R U . . .
C20B C 0.27685(7) 0.55173(13) 0.23683(6) 0.0250(4) Uani 1 1 d . . . . .
H75A H 0.2936 0.5939 0.2562 0.038 Uiso 1 1 calc R U . . .
H75B H 0.2602 0.5822 0.2132 0.038 Uiso 1 1 calc R U . . .
H75C H 0.3009 0.5113 0.2324 0.038 Uiso 1 1 calc R U . . .
C21A C 0.02203(9) 0.45989(17) 0.17884(6) 0.0393(6) Uani 1 1 d . . . . .
H27 H -0.0108 0.4788 0.1622 0.047 Uiso 1 1 calc R U . . .
C21B C 0.32241(7) 0.23152(12) 0.31916(5) 0.0197(4) Uani 1 1 d . . . . .
H66 H 0.3060 0.2081 0.2932 0.024 Uiso 1 1 calc R U . . .
C22A C 0.03914(11) 0.5253(2) 0.21137(7) 0.0597(8) Uani 1 1 d . . . . .
H26A H 0.0693 0.5042 0.2298 0.090 Uiso 1 1 calc R U . . .
H26B H 0.0137 0.5321 0.2238 0.090 Uiso 1 1 calc R U . . .
H26C H 0.0454 0.5812 0.2013 0.090 Uiso 1 1 calc R U . . .
C23A C 0.01641(11) 0.3691(2) 0.19418(7) 0.0624(9) Uani 1 1 d . . . . .
H29A H 0.0041 0.3288 0.1729 0.094 Uiso 1 1 calc R U . . .
H29B H -0.0067 0.3716 0.2089 0.094 Uiso 1 1 calc R U . . .
H29C H 0.0483 0.3489 0.2105 0.094 Uiso 1 1 calc R U . . .
C22B C 0.37747(8) 0.22481(15) 0.32618(8) 0.0412(6) Uani 1 1 d . . . . .
H65A H 0.3866 0.2577 0.3067 0.062 Uiso 1 1 calc R U . . .
H65B H 0.3866 0.1639 0.3251 0.062 Uiso 1 1 calc R U . . .
H65C H 0.3947 0.2485 0.3512 0.062 Uiso 1 1 calc R U . . .
C23B C 0.30666(9) 0.17535(13) 0.34734(6) 0.0320(5) Uani 1 1 d . . . . .
H67A H 0.3233 0.1951 0.3732 0.048 Uiso 1 1 calc R U . . .
H67B H 0.3154 0.1149 0.3446 0.048 Uiso 1 1 calc R U . . .
H67C H 0.2712 0.1800 0.3423 0.048 Uiso 1 1 calc R U . . .
C24A C -0.12462(8) 0.29893(14) -0.00863(5) 0.0289(5) Uani 1 1 d . . . . .
H16 H -0.1114 0.3580 -0.0004 0.035 Uiso 1 1 calc R U . . .
C24B C 0.28001(7) 0.44744(13) 0.12970(6) 0.0229(4) Uani 1 1 d . . . . .
H52 H 0.2595 0.4307 0.1461 0.028 Uiso 1 1 calc R U . . .
C25A C -0.08120(9) 0.24009(16) -0.00735(7) 0.0397(6) Uani 1 1 d . . . . .
H15A H -0.0587 0.2384 0.0185 0.060 Uiso 1 1 calc R U . . .
H15B H -0.0640 0.2627 -0.0245 0.060 Uiso 1 1 calc R U . . .
H15C H -0.0931 0.1815 -0.0153 0.060 Uiso 1 1 calc R U . . .
C25B C 0.24574(8) 0.48134(14) 0.09211(6) 0.0322(5) Uani 1 1 d . . . . .
H50A H 0.2652 0.5046 0.0767 0.048 Uiso 1 1 calc R U . . .
H50B H 0.2250 0.5272 0.0971 0.048 Uiso 1 1 calc R U . . .
H50C H 0.2251 0.4339 0.0784 0.048 Uiso 1 1 calc R U . . .
C26A C -0.15842(10) 0.30624(17) -0.04925(6) 0.0454(7) Uani 1 1 d . . . . .
H17A H -0.1405 0.3323 -0.0652 0.068 Uiso 1 1 calc R U . . .
H17B H -0.1866 0.3426 -0.0497 0.068 Uiso 1 1 calc R U . . .
H17C H -0.1698 0.2484 -0.0589 0.068 Uiso 1 1 calc R U . . .
C26B C 0.31497(7) 0.51922(13) 0.14997(6) 0.0272(5) Uani 1 1 d . . . . .
H53A H 0.3349 0.5378 0.1341 0.041 Uiso 1 1 calc R U . . .
H53B H 0.3363 0.4973 0.1742 0.041 Uiso 1 1 calc R U . . .
H53C H 0.2960 0.5685 0.1546 0.041 Uiso 1 1 calc R U . . .
C27A C -0.15994(7) 0.32093(13) 0.11801(6) 0.0246(5) Uani 1 1 d . . . . .
H12 H -0.1440 0.3783 0.1176 0.030 Uiso 1 1 calc R U . . .
C27B C 0.35038(7) 0.14694(12) 0.17045(6) 0.0234(4) Uani 1 1 d . . . . .
H55 H 0.3230 0.1470 0.1819 0.028 Uiso 1 1 calc R U . . .
C28A C -0.12529(8) 0.26661(15) 0.14931(6) 0.0332(5) Uani 1 1 d . . . . .
H14A H -0.1405 0.2105 0.1509 0.050 Uiso 1 1 calc R U . . .
H14B H -0.1187 0.2969 0.1736 0.050 Uiso 1 1 calc R U . . .
H14C H -0.0945 0.2576 0.1435 0.050 Uiso 1 1 calc R U . . .
C28B C 0.34842(10) 0.06077(14) 0.14972(7) 0.0410(6) Uani 1 1 d . . . . .
H56A H 0.3182 0.0578 0.1284 0.061 Uiso 1 1 calc R U . . .
H56B H 0.3492 0.0129 0.1673 0.061 Uiso 1 1 calc R U . . .
H56C H 0.3767 0.0564 0.1402 0.061 Uiso 1 1 calc R U . . .
C29A C -0.20788(8) 0.33729(15) 0.12660(7) 0.0361(5) Uani 1 1 d . . . . .
H13A H -0.2293 0.3732 0.1065 0.054 Uiso 1 1 calc R U . . .
H13B H -0.2012 0.3673 0.1510 0.054 Uiso 1 1 calc R U . . .
H13C H -0.2240 0.2819 0.1278 0.054 Uiso 1 1 calc R U . . .
C29B C 0.39814(9) 0.15430(15) 0.20272(7) 0.0396(6) Uani 1 1 d . . . . .
H54A H 0.4258 0.1527 0.1924 0.059 Uiso 1 1 calc R U . . .
H54B H 0.4007 0.1059 0.2203 0.059 Uiso 1 1 calc R U . . .
H54C H 0.3986 0.2091 0.2162 0.059 Uiso 1 1 calc R U . . .
C30A C -0.02394(7) 0.22902(13) 0.09796(5) 0.0208(4) Uani 1 1 d . . . . .
C30B C 0.38404(7) 0.38366(13) 0.24857(5) 0.0203(4) Uani 1 1 d . . . . .
C31A C -0.00100(7) 0.06844(12) 0.10195(6) 0.0213(4) Uani 1 1 d . . . . .
C31B C 0.46427(7) 0.45983(13) 0.28399(5) 0.0217(4) Uani 1 1 d . . . . .
C32A C -0.03649(7) 0.00923(13) 0.08262(5) 0.0224(4) Uani 1 1 d . . . . .
C32B C 0.50432(7) 0.41153(13) 0.30508(6) 0.0235(4) Uani 1 1 d . . . . .
C33A C -0.02232(8) -0.07687(13) 0.08456(6) 0.0300(5) Uani 1 1 d . . . . .
H35 H -0.0451 -0.1193 0.0714 0.036 Uiso 1 1 calc R U . . .
C33B C 0.54587(7) 0.45792(15) 0.32472(6) 0.0285(5) Uani 1 1 d . . . . .
H61 H 0.5741 0.4277 0.3393 0.034 Uiso 1 1 calc R U . . .
C34A C 0.02435(9) -0.10217(14) 0.10529(7) 0.0347(5) Uani 1 1 d . . . . .
H33 H 0.0331 -0.1616 0.1063 0.042 Uiso 1 1 calc R U . . .
C34B C 0.54665(7) 0.54706(15) 0.32330(6) 0.0318(5) Uani 1 1 d . . . . .
H60 H 0.5753 0.5775 0.3372 0.038 Uiso 1 1 calc R U . . .
C35A C 0.05812(8) -0.04207(14) 0.12439(7) 0.0343(5) Uani 1 1 d . . . . .
H32 H 0.0899 -0.0606 0.1388 0.041 Uiso 1 1 calc R U . . .
C35B C 0.50619(7) 0.59269(14) 0.30190(6) 0.0304(5) Uani 1 1 d . . . . .
H64 H 0.5074 0.6541 0.3011 0.036 Uiso 1 1 calc R U . . .
C36A C 0.04650(7) 0.04565(14) 0.12303(6) 0.0269(5) Uani 1 1 d . . . . .
C36B C 0.46362(7) 0.54974(13) 0.28143(6) 0.0254(5) Uani 1 1 d . . . . .
C37A C 0.08298(8) 0.11339(15) 0.14224(7) 0.0385(6) Uani 1 1 d . . . . .
H34A H 0.0890 0.1520 0.1231 0.058 Uiso 1 1 calc R U . . .
H34B H 0.1137 0.0855 0.1566 0.058 Uiso 1 1 calc R U . . .
H34C H 0.0701 0.1470 0.1595 0.058 Uiso 1 1 calc R U . . .
C37B C 0.41899(8) 0.59725(15) 0.25845(7) 0.0343(5) Uani 1 1 d . . . . .
H97A H 0.4092 0.5757 0.2323 0.051 Uiso 1 1 calc R U . . .
H97B H 0.4262 0.6593 0.2586 0.051 Uiso 1 1 calc R U . . .
H97C H 0.3923 0.5879 0.2694 0.051 Uiso 1 1 calc R U . . .
C38A C -0.08747(8) 0.03790(14) 0.06135(6) 0.0299(5) Uani 1 1 d . . . . .
H37A H -0.1065 -0.0119 0.0484 0.045 Uiso 1 1 calc R U . . .
H37B H -0.0861 0.0819 0.0426 0.045 Uiso 1 1 calc R U . . .
H37C H -0.1031 0.0624 0.0792 0.045 Uiso 1 1 calc R U . . .
C38B C 0.50230(8) 0.31519(14) 0.30737(7) 0.0344(5) Uani 1 1 d . . . . .
H63A H 0.5346 0.2930 0.3217 0.052 Uiso 1 1 calc R U . . .
H63B H 0.4926 0.2908 0.2817 0.052 Uiso 1 1 calc R U . . .
H63C H 0.4783 0.2986 0.3202 0.052 Uiso 1 1 calc R U . . .
C100 C 0.16014(14) 0.1278(3) 0.02100(10) 0.0510(9) Uani 0.876(6) 1 d D U P A 1
C101 C 0.16700(17) 0.0468(3) 0.03855(12) 0.0587(11) Uani 0.876(6) 1 d D U P A 1
H10A H 0.1986 0.0212 0.0465 0.070 Uiso 0.876(6) 1 calc R U P A 1
C102 C 0.12814(18) 0.0045(3) 0.04425(13) 0.0638(14) Uani 0.876(6) 1 d D U P A 1
H10B H 0.1333 -0.0508 0.0560 0.077 Uiso 0.876(6) 1 calc R U P A 1
C103 C 0.08092(19) 0.0394(3) 0.03353(10) 0.0653(11) Uani 0.876(6) 1 d D U P A 1
H10C H 0.0544 0.0092 0.0381 0.078 Uiso 0.876(6) 1 calc R U P A 1
C104 C 0.07437(16) 0.1189(3) 0.01621(13) 0.0609(10) Uani 0.876(6) 1 d D U P A 1
H10D H 0.0427 0.1444 0.0085 0.073 Uiso 0.876(6) 1 calc R U P A 1
C105 C 0.11332(17) 0.1624(4) 0.0099(3) 0.0482(13) Uani 0.876(6) 1 d D U P A 1
H10E H 0.1079 0.2172 -0.0024 0.058 Uiso 0.876(6) 1 calc R U P A 1
C106 C 0.20234(14) 0.1745(3) 0.01468(11) 0.0720(13) Uani 0.876(6) 1 d D U P A 1
H10F H 0.2309 0.1693 0.0373 0.108 Uiso 0.876(6) 1 calc R U P A 1
H10G H 0.1940 0.2358 0.0097 0.108 Uiso 0.876(6) 1 calc R U P A 1
H10H H 0.2100 0.1493 -0.0071 0.108 Uiso 0.876(6) 1 calc R U P A 1
C200 C 0.1602(8) 0.1520(16) 0.0118(9) 0.054(3) Uani 0.124(6) 1 d D U P A 2
C201 C 0.1848(8) 0.0769(15) 0.0285(7) 0.057(3) Uani 0.124(6) 1 d D U P A 2
H20A H 0.2185 0.0698 0.0307 0.068 Uiso 0.124(6) 1 calc R U P A 2
C202 C 0.1609(12) 0.0141(15) 0.0417(10) 0.058(3) Uani 0.124(6) 1 d D U P A 2
H20B H 0.1784 -0.0368 0.0522 0.069 Uiso 0.124(6) 1 calc R U P A 2
C203 C 0.1118(13) 0.021(2) 0.0404(12) 0.059(3) Uani 0.124(6) 1 d D U P A 2
H20C H 0.0965 -0.0212 0.0518 0.070 Uiso 0.124(6) 1 calc R U P A 2
C204 C 0.0874(9) 0.0917(19) 0.0218(9) 0.056(3) Uani 0.124(6) 1 d D U P A 2
H20D H 0.0535 0.0977 0.0190 0.067 Uiso 0.124(6) 1 calc R U P A 2
C205 C 0.1105(10) 0.155(3) 0.007(2) 0.053(3) Uani 0.124(6) 1 d D U P A 2
H20E H 0.0918 0.2021 -0.0067 0.063 Uiso 0.124(6) 1 calc R U P A 2
C206 C 0.1882(11) 0.2135(19) -0.0045(9) 0.096(7) Uani 0.124(6) 1 d D U P A 2
H20F H 0.2204 0.2238 0.0139 0.145 Uiso 0.124(6) 1 calc R U P A 2
H20G H 0.1704 0.2683 -0.0105 0.145 Uiso 0.124(6) 1 calc R U P A 2
H20H H 0.1924 0.1888 -0.0277 0.145 Uiso 0.124(6) 1 calc R U P A 2

loop_
_atom_site_aniso_label
_atom_site_aniso_U_11
_atom_site_aniso_U_22
_atom_site_aniso_U_33
_atom_site_aniso_U_23
_atom_site_aniso_U_13
_atom_site_aniso_U_12
Cu1A 0.01445(12) 0.01544(12) 0.01700(12) 0.00053(9) 0.00318(9) -0.00346(9)
Cu1B 0.01209(12) 0.01750(12) 0.01399(12) -0.00229(9) 0.00356(9) -0.00155(9)
F1A 0.0276(7) 0.0189(6) 0.0760(10) 0.0006(6) 0.0324(7) -0.0046(5)
F1B 0.0265(6) 0.0257(6) 0.0182(6) 0.0052(5) 0.0117(5) -0.0009(5)
F2A 0.0487(9) 0.0331(7) 0.0410(8) -0.0198(6) 0.0037(7) -0.0159(6)
F2B 0.0208(6) 0.0198(6) 0.0276(6) -0.0021(5) 0.0123(5) 0.0013(4)
F3A 0.0237(6) 0.0141(6) 0.0638(9) -0.0028(6) 0.0136(6) -0.0016(5)
F3B 0.0196(6) 0.0312(6) 0.0243(6) -0.0081(5) 0.0109(5) -0.0124(5)
F4A 0.0223(7) 0.0220(7) 0.0699(10) 0.0087(6) -0.0031(6) 0.0029(5)
F4B 0.0213(6) 0.0505(8) 0.0198(6) -0.0088(5) 0.0069(5) -0.0207(5)
F5A 0.0154(6) 0.0441(8) 0.0541(8) 0.0164(6) 0.0129(6) 0.0027(5)
F5B 0.0265(6) 0.0310(7) 0.0141(5) 0.0045(5) 0.0004(5) -0.0059(5)
F6A 0.0275(7) 0.0477(8) 0.0276(7) 0.0035(6) -0.0079(5) -0.0031(6)
F6B 0.0315(7) 0.0267(6) 0.0209(6) -0.0101(5) 0.0062(5) -0.0031(5)
N1A 0.0124(8) 0.0180(8) 0.0145(8) -0.0025(6) 0.0055(6) -0.0036(6)
N1B 0.0151(8) 0.0141(8) 0.0115(7) -0.0010(6) 0.0039(6) -0.0007(6)
N2A 0.0154(8) 0.0164(8) 0.0147(8) 0.0003(6) 0.0032(6) -0.0057(6)
N2B 0.0136(8) 0.0141(8) 0.0127(7) 0.0005(6) 0.0055(6) 0.0000(6)
N3A 0.0178(8) 0.0201(10) 0.0244(9) 0.0046(7) 0.0069(7) -0.0016(7)
N3B 0.0140(9) 0.0274(9) 0.0240(9) -0.0056(7) 0.0049(7) -0.0016(7)
C1A 0.0189(10) 0.0178(10) 0.0158(9) -0.0049(7) 0.0106(8) -0.0046(8)
C1B 0.0159(10) 0.0106(9) 0.0168(9) 0.0019(7) 0.0068(8) 0.0008(7)
C2A 0.0179(10) 0.0149(9) 0.0189(10) 0.0002(7) 0.0086(8) 0.0006(7)
C2B 0.0124(9) 0.0135(9) 0.0174(9) 0.0001(7) 0.0047(8) -0.0027(7)
C3A 0.0153(9) 0.0213(10) 0.0141(9) 0.0003(8) 0.0056(8) -0.0018(7)
C3B 0.0170(10) 0.0103(9) 0.0153(9) 0.0005(7) 0.0045(8) -0.0014(7)
C4A 0.0183(10) 0.0192(11) 0.0333(12) -0.0052(9) 0.0106(9) -0.0017(8)
C4B 0.0186(10) 0.0178(10) 0.0158(9) -0.0024(8) 0.0050(8) -0.0038(8)
C5A 0.0198(11) 0.0225(11) 0.0314(12) 0.0045(9) 0.0043(9) -0.0026(8)
C5B 0.0188(10) 0.0222(10) 0.0156(9) 0.0002(8) 0.0067(8) -0.0053(8)
C6A 0.0135(9) 0.0142(9) 0.0183(9) -0.0006(7) 0.0029(8) -0.0045(7)
C6B 0.0117(9) 0.0177(9) 0.0142(9) -0.0028(7) 0.0052(7) -0.0040(7)
C7A 0.0172(10) 0.0129(9) 0.0216(10) 0.0004(7) 0.0058(8) -0.0028(7)
C7B 0.0153(9) 0.0162(10) 0.0169(9) -0.0007(7) 0.0070(8) -0.0019(7)
C8A 0.0174(10) 0.0210(11) 0.0339(12) 0.0005(9) 0.0072(9) 0.0006(8)
C8B 0.0224(10) 0.0154(10) 0.0227(10) -0.0041(8) 0.0083(8) -0.0022(8)
C9A 0.0159(10) 0.0280(12) 0.0367(13) 0.0044(9) -0.0037(10) -0.0016(9)
C9B 0.0236(11) 0.0242(11) 0.0164(10) -0.0066(8) 0.0065(8) -0.0059(8)
C10A 0.0293(12) 0.0357(13) 0.0205(11) 0.0036(9) -0.0056(9) -0.0102(10)
C10B 0.0180(10) 0.0250(11) 0.0138(9) 0.0014(8) 0.0032(8) -0.0039(8)
C11A 0.0245(11) 0.0270(11) 0.0184(10) -0.0013(8) 0.0043(9) -0.0098(9)
C11B 0.0146(9) 0.0191(10) 0.0159(9) -0.0001(7) 0.0054(8) -0.0025(7)
C12A 0.0124(9) 0.0168(10) 0.0209(10) 0.0031(8) -0.0006(8) -0.0037(7)
C12B 0.0129(9) 0.0201(10) 0.0098(9) -0.0023(7) 0.0027(7) -0.0047(7)
C13A 0.0126(9) 0.0196(10) 0.0273(11) 0.0038(8) 0.0038(8) -0.0011(7)
C13B 0.0178(10) 0.0183(10) 0.0166(9) -0.0023(8) 0.0058(8) -0.0025(8)
C14A 0.0173(10) 0.0259(11) 0.0354(12) 0.0069(9) 0.0062(9) -0.0072(8)
C14B 0.0239(11) 0.0263(11) 0.0241(11) -0.0044(9) 0.0122(9) -0.0007(8)
C15A 0.0253(11) 0.0230(11) 0.0350(12) 0.0037(9) -0.0009(10) -0.0122(9)
C15B 0.0262(11) 0.0345(12) 0.0219(11) -0.0010(9) 0.0155(9) -0.0057(9)
C16A 0.0342(13) 0.0259(11) 0.0220(11) -0.0021(9) -0.0025(9) -0.0098(9)
C16B 0.0220(11) 0.0296(11) 0.0193(10) 0.0080(8) 0.0082(8) -0.0035(8)
C17A 0.0220(11) 0.0245(11) 0.0176(10) 0.0038(8) -0.0024(8) -0.0054(8)
C17B 0.0142(9) 0.0233(10) 0.0158(9) 0.0021(8) 0.0034(8) -0.0021(8)
C18A 0.0190(10) 0.0306(11) 0.0202(10) -0.0030(8) 0.0081(8) -0.0010(8)
C18B 0.0208(10) 0.0135(9) 0.0169(9) -0.0008(7) 0.0055(8) -0.0004(7)
C19A 0.0442(15) 0.0488(15) 0.0296(12) 0.0020(11) 0.0195(11) -0.0064(12)
C19B 0.0199(10) 0.0202(10) 0.0228(10) 0.0003(8) 0.0056(8) 0.0024(8)
C20A 0.0526(16) 0.0414(15) 0.0370(14) -0.0157(11) 0.0196(12) -0.0101(12)
C20B 0.0261(11) 0.0226(11) 0.0285(11) 0.0065(9) 0.0116(9) 0.0051(9)
C21A 0.0355(13) 0.0666(17) 0.0170(11) -0.0085(11) 0.0097(10) -0.0206(12)
C21B 0.0212(10) 0.0187(10) 0.0165(10) 0.0016(8) 0.0019(8) 0.0025(8)
C22A 0.0584(18) 0.096(2) 0.0303(14) -0.0283(15) 0.0223(13) -0.0281(16)
C23A 0.071(2) 0.091(2) 0.0284(14) 0.0025(14) 0.0194(14) -0.0417(17)
C22B 0.0263(13) 0.0275(13) 0.0643(17) 0.0018(11) 0.0057(12) 0.0085(10)
C23B 0.0534(15) 0.0193(11) 0.0222(11) 0.0025(9) 0.0101(10) 0.0006(10)
C24A 0.0404(13) 0.0278(12) 0.0155(10) -0.0009(9) 0.0039(9) -0.0125(10)
C24B 0.0172(10) 0.0243(11) 0.0290(11) 0.0107(9) 0.0095(9) 0.0017(8)
C25A 0.0507(15) 0.0446(15) 0.0279(12) -0.0006(11) 0.0180(11) -0.0093(12)
C25B 0.0220(11) 0.0324(13) 0.0392(13) 0.0171(10) 0.0047(10) 0.0003(9)
C26A 0.0654(18) 0.0463(15) 0.0179(11) 0.0024(10) 0.0027(11) -0.0185(13)
C26B 0.0261(11) 0.0234(11) 0.0348(12) 0.0041(9) 0.0131(10) 0.0039(9)
C27A 0.0251(11) 0.0228(11) 0.0306(11) 0.0004(9) 0.0153(9) -0.0057(8)
C27B 0.0281(11) 0.0197(11) 0.0277(11) 0.0021(8) 0.0166(9) 0.0040(8)
C28A 0.0351(13) 0.0400(14) 0.0257(12) -0.0014(10) 0.0112(10) -0.0014(10)
C28B 0.0619(17) 0.0198(12) 0.0529(15) -0.0025(11) 0.0348(14) 0.0024(11)
C29A 0.0356(13) 0.0366(13) 0.0456(14) 0.0038(11) 0.0264(11) 0.0008(10)
C29B 0.0395(14) 0.0343(13) 0.0409(14) 0.0167(11) 0.0063(11) 0.0077(11)
C30A 0.0150(10) 0.0250(12) 0.0208(10) 0.0022(8) 0.0030(8) -0.0056(8)
C30B 0.0187(11) 0.0247(11) 0.0191(10) -0.0022(8) 0.0081(9) 0.0022(8)
C31A 0.0230(11) 0.0176(10) 0.0280(11) 0.0064(8) 0.0145(9) 0.0022(8)
C31B 0.0110(9) 0.0314(12) 0.0220(10) -0.0098(9) 0.0039(8) -0.0044(8)
C32A 0.0251(11) 0.0232(11) 0.0219(10) 0.0036(8) 0.0116(9) -0.0013(8)
C32B 0.0161(10) 0.0332(12) 0.0222(10) -0.0053(9) 0.0072(8) 0.0013(8)
C33A 0.0396(13) 0.0223(11) 0.0323(12) -0.0003(9) 0.0172(10) -0.0038(9)
C33B 0.0134(10) 0.0455(14) 0.0252(11) -0.0044(10) 0.0037(9) 0.0014(9)
C34A 0.0424(14) 0.0216(12) 0.0459(14) 0.0086(10) 0.0218(12) 0.0084(10)
C34B 0.0169(11) 0.0442(14) 0.0339(12) -0.0142(10) 0.0071(9) -0.0094(9)
C35A 0.0266(12) 0.0345(13) 0.0456(14) 0.0145(11) 0.0164(11) 0.0113(10)
C35B 0.0222(11) 0.0292(12) 0.0421(13) -0.0131(10) 0.0134(10) -0.0052(9)
C36A 0.0195(11) 0.0291(12) 0.0360(12) 0.0094(9) 0.0142(9) 0.0008(9)
C36B 0.0161(10) 0.0309(12) 0.0308(11) -0.0081(9) 0.0096(9) 0.0006(8)
C37A 0.0202(12) 0.0388(14) 0.0529(15) 0.0121(12) 0.0060(11) -0.0051(10)
C37B 0.0204(11) 0.0310(12) 0.0518(15) -0.0046(11) 0.0112(10) 0.0041(9)
C38A 0.0280(12) 0.0292(12) 0.0296(12) 0.0010(9) 0.0044(10) -0.0040(9)
C38B 0.0254(12) 0.0344(13) 0.0400(13) -0.0025(10) 0.0049(10) 0.0051(9)
C100 0.066(2) 0.057(2) 0.024(2) -0.0127(15) 0.0058(15) 0.0104(18)
C101 0.077(2) 0.056(2) 0.0276(18) -0.007(2) -0.0072(17) 0.013(2)
C102 0.094(4) 0.052(2) 0.0268(17) -0.0096(15) -0.010(2) 0.007(2)
C103 0.099(3) 0.063(2) 0.0312(18) -0.0111(16) 0.015(2) -0.004(2)
C104 0.083(2) 0.062(2) 0.041(2) -0.0127(18) 0.0239(19) 0.0152(19)
C105 0.068(2) 0.046(2) 0.033(3) -0.005(2) 0.0184(18) 0.0195(17)
C106 0.069(3) 0.101(3) 0.039(2) -0.008(2) 0.0069(18) 0.016(2)
C200 0.070(5) 0.059(5) 0.029(5) -0.013(4) 0.009(4) 0.013(4)
C201 0.070(5) 0.060(5) 0.029(5) -0.013(5) 0.001(5) 0.019(5)
C202 0.079(5) 0.055(5) 0.028(5) -0.009(5) 0.001(5) 0.013(5)
C203 0.085(5) 0.057(4) 0.029(4) -0.009(4) 0.008(4) 0.009(4)
C204 0.081(4) 0.055(4) 0.030(4) -0.005(4) 0.015(4) 0.008(4)
C205 0.073(5) 0.054(5) 0.031(5) -0.009(5) 0.014(5) 0.013(5)
C206 0.097(11) 0.097(11) 0.071(11) -0.020(10) -0.010(10) 0.004(10)

loop_
_atom_type_symbol
_atom_type_description
_atom_type_scat_dispersion_real
_atom_type_scat_dispersion_imag
_atom_type_scat_source
C C 0.0033 0.0016 'International Tables Vol C Tables 4.2.6.8 and 6.1.1.4'
H H 0.0000 0.0000 'International Tables Vol C Tables 4.2.6.8 and 6.1.1.4'
N N 0.0061 0.0033 'International Tables Vol C Tables 4.2.6.8 and 6.1.1.4'
F F 0.0171 0.0103 'International Tables Vol C Tables 4.2.6.8 and 6.1.1.4'
Cu Cu 0.3201 1.2651 'International Tables Vol C Tables 4.2.6.8 and 6.1.1.4'

loop_
_geom_angle_atom_site_label_1
_geom_angle_atom_site_label_2
_geom_angle_atom_site_label_3
_geom_angle
C30A Cu1A N1A 137.37(7)
C30A Cu1A N2A 125.09(7)
N1A Cu1A N2A 97.43(6)
C30B Cu1B N2B 136.12(7)
C30B Cu1B N1B 125.17(7)
N2B Cu1B N1B 98.65(6)
C1A N1A C6A 123.11(15)
C1A N1A Cu1A 122.12(12)
C6A N1A Cu1A 114.76(11)
C1B N1B C6B 122.17(15)
C1B N1B Cu1B 120.94(12)
C6B N1B Cu1B 116.17(11)
C3A N2A C12A 123.99(15)
C3A N2A Cu1A 122.12(12)
C12A N2A Cu1A 113.87(11)
C3B N2B C12B 121.81(14)
C3B N2B Cu1B 120.94(12)
C12B N2B Cu1B 117.22(11)
C30A N3A C31A 178.3(2)
C30B N3B C31B 175.74(19)
N1A C1A C2A 125.76(17)
N1A C1A C4A 119.45(16)
C2A C1A C4A 114.79(16)
N1B C1B C2B 125.54(16)
N1B C1B C4B 119.18(15)
C2B C1B C4B 115.28(15)
C1A C2A C3A 127.21(17)
C3B C2B C1B 127.47(16)
N2A C3A C2A 125.35(17)
N2A C3A C5A 119.78(16)
C2A C3A C5A 114.86(16)
N2B C3B C2B 126.28(16)
N2B C3B C5B 119.07(15)
C2B C3B C5B 114.64(15)
F2A C4A F1A 107.03(16)
F2A C4A F3A 105.87(15)
F1A C4A F3A 105.55(16)
F2A C4A C1A 111.76(16)
F1A C4A C1A 112.58(15)
F3A C4A C1A 113.52(16)
F1B C4B F2B 106.45(14)
F1B C4B F3B 106.20(14)
F2B C4B F3B 105.68(14)
F1B C4B C1B 112.04(15)
F2B C4B C1B 113.19(14)
F3B C4B C1B 112.73(14)
F5A C5A F4A 106.18(17)
F5A C5A F6A 106.57(16)
F4A C5A F6A 106.03(16)
F5A C5A C3A 112.75(16)
F4A C5A C3A 113.41(16)
F6A C5A C3A 111.39(16)
F4B C5B F5B 106.29(15)
F4B C5B F6B 105.82(15)
F5B C5B F6B 107.15(14)
F4B C5B C3B 113.21(15)
F5B C5B C3B 112.00(15)
F6B C5B C3B 111.91(15)
C11A C6A C7A 121.60(17)
C11A C6A N1A 118.92(16)
C7A C6A N1A 119.12(16)
C7B C6B C11B 121.19(16)
C7B C6B N1B 118.73(16)
C11B C6B N1B 119.79(16)
C8A C7A C6A 117.93(17)
C8A C7A C18A 119.97(17)
C6A C7A C18A 122.04(16)
C8B C7B C6B 118.35(17)
C8B C7B C18B 120.17(16)
C6B C7B C18B 121.38(16)
C9A C8A C7A 121.27(19)
C9B C8B C7B 121.32(18)
C10A C9A C8A 120.05(19)
C8B C9B C10B 119.58(17)
C9A C10A C11A 121.01(19)
C9B C10B C11B 121.60(18)
C6A C11A C10A 118.10(18)
C6A C11A C21A 121.64(18)
C10A C11A C21A 120.20(18)
C10B C11B C6B 117.95(17)
C10B C11B C21B 120.65(17)
C6B C11B C21B 121.40(16)
C13A C12A C17A 121.70(17)
C13A C12A N2A 118.88(16)
C17A C12A N2A 118.97(16)
C17B C12B C13B 121.36(16)
C17B C12B N2B 119.66(16)
C13B C12B N2B 118.85(15)
C14A C13A C12A 117.78(18)
C14A C13A C27A 120.05(17)
C12A C13A C27A 122.15(17)
C14B C13B C12B 117.96(17)
C14B C13B C27B 120.31(17)
C12B C13B C27B 121.70(16)
C15A C14A C13A 121.18(19)
C15B C14B C13B 121.45(18)
C16A C15A C14A 120.13(19)
C14B C15B C16B 119.87(18)
C15A C16A C17A 121.3(2)
C15B C16B C17B 121.17(18)
C16A C17A C12A 117.85(18)
C16A C17A C24A 120.52(18)
C12A C17A C24A 121.60(17)
C16B C17B C12B 118.15(17)
C16B C17B C24B 119.28(17)
C12B C17B C24B 122.53(16)
C7A C18A C19A 112.82(17)
C7A C18A C20A 110.01(17)
C19A C18A C20A 110.90(18)
C7B C18B C20B 109.10(15)
C7B C18B C19B 112.75(15)
C20B C18B C19B 111.19(15)
C11A C21A C22A 112.23(19)
C11A C21A C23A 109.7(2)
C22A C21A C23A 110.7(2)
C11B C21B C22B 111.33(16)
C11B C21B C23B 112.38(16)
C22B C21B C23B 110.57(18)
C17A C24A C26A 112.39(18)
C17A C24A C25A 111.40(17)
C26A C24A C25A 109.98(19)
C17B C24B C26B 109.56(15)
C17B C24B C25B 113.34(17)
C26B C24B C25B 110.00(16)
C13A C27A C29A 112.25(17)
C13A C27A C28A 110.77(17)
C29A C27A C28A 110.66(17)
C13B C27B C29B 110.44(17)
C13B C27B C28B 113.46(17)
C29B C27B C28B 110.23(18)
N3A C30A Cu1A 174.59(18)
N3B C30B Cu1B 175.94(17)
C32A C31A C36A 123.98(18)
C32A C31A N3A 118.24(17)
C36A C31A N3A 117.78(18)
C36B C31B C32B 124.35(18)
C36B C31B N3B 117.25(17)
C32B C31B N3B 118.39(18)
C33A C32A C31A 116.50(19)
C33A C32A C38A 122.25(19)
C31A C32A C38A 121.25(18)
C33B C32B C31B 116.53(19)
C33B C32B C38B 121.71(19)
C31B C32B C38B 121.74(18)
C34A C33A C32A 121.3(2)
C34B C33B C32B 121.0(2)
C35A C34A C33A 120.5(2)
C33B C34B C35B 120.69(19)
C34A C35A C36A 121.0(2)
C34B C35B C36B 120.9(2)
C35A C36A C31A 116.6(2)
C35A C36A C37A 122.5(2)
C31A C36A C37A 120.83(19)
C31B C36B C35B 116.52(19)
C31B C36B C37B 121.29(18)
C35B C36B C37B 122.2(2)
C105 C100 C101 118.1(4)
C105 C100 C106 121.8(4)
C101 C100 C106 120.1(4)
C102 C101 C100 119.7(4)
C101 C102 C103 122.6(4)
C104 C103 C102 117.4(4)
C103 C104 C105 120.8(4)
C104 C105 C100 121.4(4)
C205 C200 C201 116.6(11)
C205 C200 C206 126.1(14)
C201 C200 C206 116.5(13)
C202 C201 C200 120.5(12)
C201 C202 C203 123.3(13)
C204 C203 C202 115.5(13)
C203 C204 C205 122.2(13)
C200 C205 C204 121.4(12)

loop_
_geom_bond_atom_site_label_1
_geom_bond_atom_site_label_2
_geom_bond_distance
Cu1A C30A 1.828(2)
Cu1A N1A 1.9383(15)
Cu1A N2A 1.9555(15)
Cu1B C30B 1.830(2)
Cu1B N2B 1.9427(14)
Cu1B N1B 1.9618(14)
F1A C4A 1.334(2)
F1B C4B 1.338(2)
F2A C4A 1.333(2)
F2B C4B 1.339(2)
F3A C4A 1.340(2)
F3B C4B 1.344(2)
F4A C5A 1.334(2)
F4B C5B 1.334(2)
F5A C5A 1.332(2)
F5B C5B 1.335(2)
F6A C5A 1.337(2)
F6B C5B 1.339(2)
N1A C1A 1.317(2)
N1A C6A 1.442(2)
N1B C1B 1.319(2)
N1B C6B 1.443(2)
N2A C3A 1.312(2)
N2A C12A 1.445(2)
N2B C3B 1.316(2)
N2B C12B 1.447(2)
N3A C30A 1.158(2)
N3A C31A 1.401(2)
N3B C30B 1.159(2)
N3B C31B 1.405(2)
C1A C2A 1.396(3)
C1A C4A 1.531(3)
C1B C2B 1.405(2)
C1B C4B 1.530(2)
C2A C3A 1.403(3)
C2B C3B 1.401(2)
C3A C5A 1.527(3)
C3B C5B 1.535(2)
C6A C11A 1.395(3)
C6A C7A 1.399(3)
C6B C7B 1.399(3)
C6B C11B 1.406(3)
C7A C8A 1.393(3)
C7A C18A 1.515(3)
C7B C8B 1.392(3)
C7B C18B 1.520(3)
C8A C9A 1.375(3)
C8B C9B 1.377(3)
C9A C10A 1.375(3)
C9B C10B 1.380(3)
C10A C11A 1.397(3)
C10B C11B 1.390(3)
C11A C21A 1.516(3)
C11B C21B 1.515(3)
C12A C13A 1.401(3)
C12A C17A 1.402(3)
C12B C17B 1.396(3)
C12B C13B 1.408(3)
C13A C14A 1.394(3)
C13A C27A 1.521(3)
C13B C14B 1.388(3)
C13B C27B 1.513(3)
C14A C15A 1.376(3)
C14B C15B 1.377(3)
C15A C16A 1.374(3)
C15B C16B 1.378(3)
C16A C17A 1.389(3)
C16B C17B 1.395(3)
C17A C24A 1.516(3)
C17B C24B 1.518(3)
C18A C19A 1.518(3)
C18A C20A 1.522(3)
C18B C20B 1.524(3)
C18B C19B 1.529(2)
C21A C22A 1.534(3)
C21A C23A 1.540(4)
C21B C22B 1.524(3)
C21B C23B 1.527(3)
C24A C26A 1.526(3)
C24A C25A 1.531(3)
C24B C26B 1.530(3)
C24B C25B 1.532(3)
C27A C29A 1.524(3)
C27A C28A 1.528(3)
C27B C29B 1.524(3)
C27B C28B 1.529(3)
C31A C32A 1.394(3)
C31A C36A 1.394(3)
C31B C36B 1.392(3)
C31B C32B 1.393(3)
C32A C33A 1.386(3)
C32A C38A 1.502(3)
C32B C33B 1.391(3)
C32B C38B 1.493(3)
C33A C34A 1.382(3)
C33B C34B 1.378(3)
C34A C35A 1.373(3)
C34B C35B 1.383(3)
C35A C36A 1.393(3)
C35B C36B 1.394(3)
C36A C37A 1.498(3)
C36B C37B 1.497(3)
C100 C105 1.387(4)
C100 C101 1.396(5)
C100 C106 1.488(5)
C101 C102 1.362(6)
C102 C103 1.398(6)
C103 C104 1.372(5)
C104 C105 1.384(5)
C200 C205 1.383(9)
C200 C201 1.402(10)
C200 C206 1.486(10)
C201 C202 1.360(11)
C202 C203 1.399(11)
C203 C204 1.370(11)
C204 C205 1.389(10)

loop_
_geom_torsion_atom_site_label_1
_geom_torsion_atom_site_label_2
_geom_torsion_atom_site_label_3
_geom_torsion_atom_site_label_4
_geom_torsion
C6A N1A C1A C2A 179.68(17)
Cu1A N1A C1A C2A 0.6(2)
C6A N1A C1A C4A -1.4(2)
Cu1A N1A C1A C4A 179.55(12)
C6B N1B C1B C2B 171.18(17)
Cu1B N1B C1B C2B 1.3(2)
C6B N1B C1B C4B -8.5(2)
Cu1B N1B C1B C4B -178.39(12)
N1A C1A C2A C3A -1.3(3)
C4A C1A C2A C3A 179.70(17)
N1B C1B C2B C3B -5.0(3)
C4B C1B C2B C3B 174.71(17)
C12A N2A C3A C2A -179.19(17)
Cu1A N2A C3A C2A -1.0(3)
C12A N2A C3A C5A -0.5(3)
Cu1A N2A C3A C5A 177.76(13)
C1A C2A C3A N2A 1.5(3)
C1A C2A C3A C5A -177.26(17)
C12B N2B C3B C2B -177.70(17)
Cu1B N2B C3B C2B 0.2(2)
C12B N2B C3B C5B 1.7(2)
Cu1B N2B C3B C5B 179.59(12)
C1B C2B C3B N2B 4.1(3)
C1B C2B C3B C5B -175.27(17)
N1A C1A C4A F2A -64.6(2)
C2A C1A C4A F2A 114.48(18)
N1A C1A C4A F1A 55.9(2)
C2A C1A C4A F1A -125.02(18)
N1A C1A C4A F3A 175.77(16)
C2A C1A C4A F3A -5.2(2)
N1B C1B C4B F1B -53.3(2)
C2B C1B C4B F1B 127.00(16)
N1B C1B C4B F2B 67.1(2)
C2B C1B C4B F2B -112.62(17)
N1B C1B C4B F3B -173.03(15)
C2B C1B C4B F3B 7.3(2)
N2A C3A C5A F5A 54.5(2)
C2A C3A C5A F5A -126.66(18)
N2A C3A C5A F4A 175.22(17)
C2A C3A C5A F4A -5.9(2)
N2A C3A C5A F6A -65.3(2)
C2A C3A C5A F6A 113.58(18)
N2B C3B C5B F4B 177.61(15)
C2B C3B C5B F4B -3.0(2)
N2B C3B C5B F5B -62.2(2)
C2B C3B C5B F5B 117.20(17)
N2B C3B C5B F6B 58.1(2)
C2B C3B C5B F6B -122.44(17)
C1A N1A C6A C11A 94.0(2)
Cu1A N1A C6A C11A -86.89(18)
C1A N1A C6A C7A -92.8(2)
Cu1A N1A C6A C7A 86.35(17)
C1B N1B C6B C7B -82.2(2)
Cu1B N1B C6B C7B 88.17(17)
C1B N1B C6B C11B 103.9(2)
Cu1B N1B C6B C11B -85.80(17)
C11A C6A C7A C8A -2.1(3)
N1A C6A C7A C8A -175.12(16)
C11A C6A C7A C18A 175.11(18)
N1A C6A C7A C18A 2.0(3)
C11B C6B C7B C8B 0.1(3)
N1B C6B C7B C8B -173.74(16)
C11B C6B C7B C18B 176.64(16)
N1B C6B C7B C18B 2.8(2)
C6A C7A C8A C9A 0.4(3)
C18A C7A C8A C9A -176.78(18)
C6B C7B C8B C9B -0.3(3)
C18B C7B C8B C9B -176.80(17)
C7A C8A C9A C10A 0.9(3)
C7B C8B C9B C10B 0.2(3)
C8A C9A C10A C11A -0.6(3)
C8B C9B C10B C11B 0.1(3)
C7A C6A C11A C10A 2.3(3)
N1A C6A C11A C10A 175.37(17)
C7A C6A C11A C21A -174.86(19)
N1A C6A C11A C21A -1.8(3)
C9A C10A C11A C6A -0.9(3)
C9A C10A C11A C21A 176.3(2)
C9B C10B C11B C6B -0.2(3)
C9B C10B C11B C21B 179.61(17)
C7B C6B C11B C10B 0.1(3)
N1B C6B C11B C10B 173.89(15)
C7B C6B C11B C21B -179.70(16)
N1B C6B C11B C21B -5.9(3)
C3A N2A C12A C13A -94.2(2)
Cu1A N2A C12A C13A 87.40(18)
C3A N2A C12A C17A 93.2(2)
Cu1A N2A C12A C17A -85.14(18)
C3B N2B C12B C17B 90.3(2)
Cu1B N2B C12B C17B -87.75(17)
C3B N2B C12B C13B -93.9(2)
Cu1B N2B C12B C13B 88.08(17)
C17A C12A C13A C14A -1.2(3)
N2A C12A C13A C14A -173.51(17)
C17A C12A C13A C27A 177.15(18)
N2A C12A C13A C27A 4.8(3)
C17B C12B C13B C14B -1.6(3)
N2B C12B C13B C14B -177.31(16)
C17B C12B C13B C27B 176.33(17)
N2B C12B C13B C27B 0.6(3)
C12A C13A C14A C15A 0.1(3)
C27A C13A C14A C15A -178.30(19)
C12B C13B C14B C15B -0.3(3)
C27B C13B C14B C15B -178.18(18)
C13A C14A C15A C16A 0.6(3)
C13B C14B C15B C16B 1.4(3)
C14A C15A C16A C17A -0.1(3)
C14B C15B C16B C17B -0.8(3)
C15A C16A C17A C12A -0.9(3)
C15A C16A C17A C24A 177.1(2)
C13A C12A C17A C16A 1.6(3)
N2A C12A C17A C16A 173.93(18)
C13A C12A C17A C24A -176.43(18)
N2A C12A C17A C24A -4.1(3)
C15B C16B C17B C12B -1.0(3)
C15B C16B C17B C24B 176.45(18)
C13B C12B C17B C16B 2.2(3)
N2B C12B C17B C16B 177.89(16)
C13B C12B C17B C24B -175.20(17)
N2B C12B C17B C24B 0.5(3)
C8A C7A C18A C19A -51.5(2)
C6A C7A C18A C19A 131.3(2)
C8A C7A C18A C20A 72.9(2)
C6A C7A C18A C20A -104.2(2)
C8B C7B C18B C20B 81.7(2)
C6B C7B C18B C20B -94.7(2)
C8B C7B C18B C19B -42.3(2)
C6B C7B C18B C19B 141.25(17)
C6A C11A C21A C22A -135.2(2)
C10A C11A C21A C22A 47.7(3)
C6A C11A C21A C23A 101.2(2)
C10A C11A C21A C23A -75.9(3)
C10B C11B C21B C22B -71.7(2)
C6B C11B C21B C22B 108.0(2)
C10B C11B C21B C23B 52.9(2)
C6B C11B C21B C23B -127.31(19)
C16A C17A C24A C26A 49.2(3)
C12A C17A C24A C26A -132.8(2)
C16A C17A C24A C25A -74.7(2)
C12A C17A C24A C25A 103.3(2)
C16B C17B C24B C26B -73.0(2)
C12B C17B C24B C26B 104.4(2)
C16B C17B C24B C25B 50.3(2)
C12B C17B C24B C25B -132.34(19)
C14A C13A C27A C29A -50.1(2)
C12A C13A C27A C29A 131.64(19)
C14A C13A C27A C28A 74.2(2)
C12A C13A C27A C28A -104.1(2)
C14B C13B C27B C29B 78.6(2)
C12B C13B C27B C29B -99.2(2)
C14B C13B C27B C28B -45.7(3)
C12B C13B C27B C28B 136.45(19)
C36A C31A C32A C33A -1.0(3)
N3A C31A C32A C33A 179.12(17)
C36A C31A C32A C38A 178.18(19)
N3A C31A C32A C38A -1.7(3)
C36B C31B C32B C33B 0.3(3)
N3B C31B C32B C33B -178.62(17)
C36B C31B C32B C38B 178.6(2)
N3B C31B C32B C38B -0.3(3)
C31A C32A C33A C34A 1.3(3)
C38A C32A C33A C34A -177.9(2)
C31B C32B C33B C34B 0.4(3)
C38B C32B C33B C34B -177.9(2)
C32A C33A C34A C35A -0.4(3)
C32B C33B C34B C35B -0.7(3)
C33A C34A C35A C36A -0.8(3)
C33B C34B C35B C36B 0.3(3)
C34A C35A C36A C31A 1.0(3)
C34A C35A C36A C37A -177.5(2)
C32A C31A C36A C35A -0.1(3)
N3A C31A C36A C35A 179.78(18)
C32A C31A C36A C37A 178.47(19)
N3A C31A C36A C37A -1.7(3)
C32B C31B C36B C35B -0.6(3)
N3B C31B C36B C35B 178.26(17)
C32B C31B C36B C37B -179.44(19)
N3B C31B C36B C37B -0.6(3)
C34B C35B C36B C31B 0.3(3)
C34B C35B C36B C37B 179.1(2)
C105 C100 C101 C102 -0.1(8)
C106 C100 C101 C102 179.9(4)
C100 C101 C102 C103 -0.7(7)
C101 C102 C103 C104 0.8(6)
C102 C103 C104 C105 -0.2(8)
C103 C104 C105 C100 -0.5(13)
C101 C100 C105 C104 0.7(12)
C106 C100 C105 C104 -179.3(7)
C205 C200 C201 C202 -4(6)
C206 C200 C201 C202 -175(3)
C200 C201 C202 C203 -2(6)
C201 C202 C203 C204 6(6)
C202 C203 C204 C205 -3(8)
C201 C200 C205 C204 7(10)
C206 C200 C205 C204 176(5)
C203 C204 C205 C200 -3(11)
